data_4079714
loop_
_publ_author_name
'Segarra, Candela'
'Mas-Marz Elena'
'Lowe, John P.'
'Mahon, Mary F.'
'Poulten, Rebecca C.'
'Whittlesey, Michael K.'

_publ_section_title
;
 Ring-Expanded N-Heterocyclic Carbene Complexes of Rhodium with
 Bifluoride, Fluoride, and Fluoroaryl Ligands
;
_journal_issue 24
_journal_name_full Organometallics
_journal_page_first 8584
_journal_paper_doi 10.1021/om300984v
_journal_volume 31
_journal_year 2012
_chemical_formula_sum 'C49 H53 F N2 P2 Rh'
_chemical_formula_weight 853.78
_chemical_name_systematic
; 
 ? 
;
_space_group_IT_number 2
_symmetry_cell_setting triclinic
_symmetry_space_group_name_Hall '-P 1'
_symmetry_space_group_name_H-M 'P -1'
_atom_sites_solution_hydrogens geom
_atom_sites_solution_primary direct
_atom_sites_solution_secondary difmap
_audit_creation_method SHELXL-97
_cell_angle_alpha 74.523(1)
_cell_angle_beta 88.812(1)
_cell_angle_gamma 69.969(1)
_cell_formula_units_Z 2
_cell_length_a 10.7410(2)
_cell_length_b 11.6060(2)
_cell_length_c 18.8130(3)
_cell_measurement_reflns_used 74757
_cell_measurement_temperature 150(2)
_cell_measurement_theta_max 27.485
_cell_measurement_theta_min 2.910
_cell_volume 2116.98(7)
_computing_cell_refinement 'HKL Scalepack (Otwinowski & Minor 1997)'
_computing_data_collection 'Collect (Bruker AXS BV 1997-2004)'
_computing_data_reduction 'Denzo & Scalepack (Otwinowski, Minor 1997)'
_computing_molecular_graphics 'ORTEX (P.McArdle 1995)'
_computing_publication_material 'SHELXL-97/2 (Sheldrick 1997)'
_computing_structure_refinement 'SHELXL-97/2 (Sheldrick 1997)'
_computing_structure_solution 'SHELXS-97 (Sheldrick 1990)'
_diffrn_ambient_temperature 150(2)
_diffrn_measured_fraction_theta_full 0.993
_diffrn_measured_fraction_theta_max 0.993
_diffrn_measurement_device_type '95mm CCD camera on \k-goniostat'
_diffrn_measurement_method CCD
_diffrn_radiation_monochromator 'horizonally mounted graphite crystal'
_diffrn_radiation_source 'fine-focus sealed tube'
_diffrn_radiation_type MoK\a
_diffrn_radiation_wavelength 0.71073
_diffrn_reflns_av_R_equivalents 0.0670
_diffrn_reflns_av_sigmaI/netI 0.0549
_diffrn_reflns_limit_h_max 13
_diffrn_reflns_limit_h_min -13
_diffrn_reflns_limit_k_max 15
_diffrn_reflns_limit_k_min -15
_diffrn_reflns_limit_l_max 24
_diffrn_reflns_limit_l_min -24
_diffrn_reflns_number 44604
_diffrn_reflns_theta_full 27.49
_diffrn_reflns_theta_max 27.49
_diffrn_reflns_theta_min 3.55
_exptl_absorpt_coefficient_mu 0.519
_exptl_absorpt_correction_T_max 0.951
_exptl_absorpt_correction_T_min 0.879
_exptl_absorpt_correction_type multi-scan
_exptl_absorpt_process_details
;
multi-scan from symmetry-related measurements 
 Sortav (Blessing 1995)
;
_exptl_crystal_colour yellow
_exptl_crystal_density_diffrn 1.339
_exptl_crystal_density_method 'not measured'
_exptl_crystal_description block
_exptl_crystal_F_000 890
_exptl_crystal_size_max 0.12
_exptl_crystal_size_mid 0.10
_exptl_crystal_size_min 0.10
_refine_diff_density_max 1.350
_refine_diff_density_min -0.607
_refine_diff_density_rms 0.083
_refine_ls_extinction_method none
_refine_ls_goodness_of_fit_ref 1.051
_refine_ls_hydrogen_treatment constr
_refine_ls_matrix_type full
_refine_ls_number_parameters 505
_refine_ls_number_reflns 9634
_refine_ls_number_restraints 0
_refine_ls_restrained_S_all 1.051
_refine_ls_R_factor_all 0.0592
_refine_ls_R_factor_gt 0.0398
_refine_ls_shift/su_max 0.003
_refine_ls_shift/su_mean 0.000
_refine_ls_structure_factor_coef Fsqd
_refine_ls_weighting_details 'calc w=1/[\s^2^(Fo^2^)+(0.0358P)^2^+1.7290P] where P=(Fo^2^+2Fc^2^)/3'
_refine_ls_weighting_scheme calc
_refine_ls_wR_factor_gt 0.0861
_refine_ls_wR_factor_ref 0.0938
_reflns_number_gt 7734
_reflns_number_total 9634
_reflns_threshold_expression >2sigma(I)
_cod_data_source_file om300984v_si_001.cif
_cod_data_source_block k11mkw9
_cod_depositor_comments
;
The following automatic conversions were performed:

'_symmetry_cell_setting' value 'Triclinic' changed to 'triclinic'
according to /home/saulius/struct/CIF-dictionaries/cif_core.dic
dictionary named 'cif_core.dic' version 2.4.2 from 2011-04-26.

Automatic conversion script
Id: cif_fix_values 1891 2012-01-12 08:04:46Z andrius 
;
_cod_original_cell_volume 2116.98(6)
_cod_original_sg_symbol_H-M P-1
_cod_database_code 4079714

loop_
_symmetry_equiv_pos_as_xyz
'x, y, z'
'-x, -y, -z'

loop_
_atom_site_label
_atom_site_type_symbol
_atom_site_fract_x
_atom_site_fract_y
_atom_site_fract_z
_atom_site_U_iso_or_equiv
_atom_site_adp_type
_atom_site_occupancy
_atom_site_symmetry_multiplicity
_atom_site_calc_flag
_atom_site_refinement_flags
_atom_site_disorder_assembly
_atom_site_disorder_group
Rh1 Rh 0.221697(19) -0.112701(19) 0.812875(11) 0.02391(7) Uani 1 1 d . . .
P1 P 0.03349(6) -0.07267(6) 0.75221(3) 0.02314(14) Uani 1 1 d . . .
P2 P 0.27679(7) 0.06398(6) 0.75444(4) 0.02649(15) Uani 1 1 d . . .
F1 F 0.40493(15) -0.17121(15) 0.87243(9) 0.0354(4) Uani 1 1 d . . .
N1 N 0.2842(2) -0.3923(2) 0.84789(13) 0.0349(5) Uani 1 1 d . B .
N2 N 0.1675(2) -0.3088(2) 0.93713(12) 0.0322(5) Uani 1 1 d . B .
C1 C 0.2202(3) -0.2886(2) 0.87157(14) 0.0287(5) Uani 1 1 d . . .
C2 C 0.2966(4) -0.5229(3) 0.88919(19) 0.0584(10) Uani 1 1 d . . .
H2A H 0.3784 -0.5842 0.8772 0.070 Uiso 1 1 calc R A 1
H2B H 0.2196 -0.5424 0.8746 0.070 Uiso 1 1 calc R A 1
C3 C 0.3018(7) -0.5363(4) 0.9694(3) 0.0780(18) Uani 0.80 1 d P B 1
H3A H 0.3853 -0.5285 0.9852 0.094 Uiso 0.80 1 calc PR B 1
H3B H 0.3011 -0.6217 0.9968 0.094 Uiso 0.80 1 calc PR B 1
C4 C 0.1843(4) -0.4346(3) 0.98727(18) 0.0550(9) Uani 1 1 d . . .
H4A H 0.1028 -0.4547 0.9828 0.066 Uiso 1 1 calc R B 1
H4B H 0.1975 -0.4335 1.0390 0.066 Uiso 1 1 calc R B 1
C5 C 0.3644(3) -0.3803(3) 0.78351(16) 0.0350(6) Uani 1 1 d . . .
H5 H 0.3398 -0.2872 0.7581 0.042 Uiso 1 1 calc R B .
C6 C 0.5115(3) -0.4314(4) 0.8086(2) 0.0580(9) Uani 1 1 d . B .
H6A H 0.5264 -0.3902 0.8452 0.087 Uiso 1 1 calc R . .
H6B H 0.5624 -0.4130 0.7659 0.087 Uiso 1 1 calc R . .
H6C H 0.5404 -0.5238 0.8309 0.087 Uiso 1 1 calc R . .
C7 C 0.3336(3) -0.4428(3) 0.72802(18) 0.0453(7) Uani 1 1 d . B .
H7A H 0.3587 -0.5348 0.7509 0.068 Uiso 1 1 calc R . .
H7B H 0.3840 -0.4278 0.6846 0.068 Uiso 1 1 calc R . .
H7C H 0.2383 -0.4061 0.7128 0.068 Uiso 1 1 calc R . .
C8 C 0.1048(3) -0.1991(3) 0.96746(15) 0.0311(6) Uani 1 1 d . . .
H8 H 0.0783 -0.1202 0.9249 0.037 Uiso 1 1 calc R B .
C9 C -0.0210(3) -0.2059(4) 1.00396(18) 0.0507(8) Uani 1 1 d . B .
H9A H -0.0760 -0.2257 0.9714 0.076 Uiso 1 1 calc R . .
H9B H -0.0709 -0.1236 1.0130 0.076 Uiso 1 1 calc R . .
H9C H 0.0027 -0.2728 1.0511 0.076 Uiso 1 1 calc R . .
C10 C 0.2032(4) -0.1873(3) 1.01893(18) 0.0496(8) Uani 1 1 d . B .
H10A H 0.2342 -0.2648 1.0604 0.074 Uiso 1 1 calc R . .
H10B H 0.1601 -0.1134 1.0378 0.074 Uiso 1 1 calc R . .
H10C H 0.2791 -0.1759 0.9919 0.074 Uiso 1 1 calc R . .
C11 C -0.0753(3) -0.1624(2) 0.79356(13) 0.0272(5) Uani 1 1 d . . .
C12 C -0.1949(3) -0.1062(3) 0.82164(14) 0.0325(6) Uani 1 1 d . . .
H12 H -0.2219 -0.0186 0.8203 0.039 Uiso 1 1 calc R . .
C13 C -0.2760(3) -0.1754(3) 0.85173(15) 0.0397(7) Uani 1 1 d . . .
H13 H -0.3577 -0.1351 0.8702 0.048 Uiso 1 1 calc R . .
C14 C -0.2367(3) -0.3029(3) 0.85455(16) 0.0458(8) Uani 1 1 d . . .
H14 H -0.2919 -0.3505 0.8745 0.055 Uiso 1 1 calc R . .
C15 C -0.1172(3) -0.3614(3) 0.82836(17) 0.0454(8) Uani 1 1 d . . .
H15 H -0.0899 -0.4495 0.8311 0.055 Uiso 1 1 calc R . .
C16 C -0.0372(3) -0.2924(3) 0.79824(16) 0.0364(6) Uani 1 1 d . . .
H16 H 0.0448 -0.3338 0.7805 0.044 Uiso 1 1 calc R . .
C17 C -0.0914(3) 0.0893(2) 0.72916(14) 0.0264(5) Uani 1 1 d . . .
C18 C -0.0896(3) 0.1688(3) 0.77264(14) 0.0302(6) Uani 1 1 d . . .
H18 H -0.0216 0.1401 0.8114 0.036 Uiso 1 1 calc R . .
C19 C -0.1857(3) 0.2894(3) 0.76008(16) 0.0357(6) Uani 1 1 d . . .
H19 H -0.1829 0.3428 0.7900 0.043 Uiso 1 1 calc R . .
C20 C -0.2854(3) 0.3319(3) 0.70419(17) 0.0400(7) Uani 1 1 d . . .
H20 H -0.3508 0.4148 0.6954 0.048 Uiso 1 1 calc R . .
C21 C -0.2902(3) 0.2536(3) 0.66083(16) 0.0389(7) Uani 1 1 d . . .
H21 H -0.3593 0.2826 0.6226 0.047 Uiso 1 1 calc R . .
C22 C -0.1941(3) 0.1331(3) 0.67317(15) 0.0317(6) Uani 1 1 d . . .
H22 H -0.1979 0.0797 0.6434 0.038 Uiso 1 1 calc R . .
C23 C 0.0529(2) -0.1097(2) 0.66165(13) 0.0248(5) Uani 1 1 d . . .
C24 C -0.0381(3) -0.1458(2) 0.62872(14) 0.0302(6) Uani 1 1 d . . .
H24 H -0.1156 -0.1509 0.6526 0.036 Uiso 1 1 calc R . .
C25 C -0.0158(3) -0.1744(3) 0.56128(15) 0.0343(6) Uani 1 1 d . . .
H25 H -0.0785 -0.1984 0.5394 0.041 Uiso 1 1 calc R . .
C26 C 0.0966(3) -0.1682(3) 0.52586(15) 0.0367(6) Uani 1 1 d . . .
H26 H 0.1112 -0.1876 0.4798 0.044 Uiso 1 1 calc R . .
C27 C 0.1879(3) -0.1333(3) 0.55822(15) 0.0336(6) Uani 1 1 d . . .
H27 H 0.2652 -0.1285 0.5341 0.040 Uiso 1 1 calc R . .
C28 C 0.1666(3) -0.1053(2) 0.62567(14) 0.0286(5) Uani 1 1 d . . .
H28 H 0.2305 -0.0828 0.6477 0.034 Uiso 1 1 calc R . .
C29 C 0.3594(3) 0.1065(2) 0.82211(14) 0.0282(5) Uani 1 1 d . . .
C30 C 0.3088(3) 0.0989(3) 0.89144(15) 0.0324(6) Uani 1 1 d . . .
H30 H 0.2339 0.0729 0.9013 0.039 Uiso 1 1 calc R . .
C31 C 0.3661(3) 0.1285(3) 0.94619(16) 0.0354(6) Uani 1 1 d . . .
H31 H 0.3293 0.1247 0.9927 0.043 Uiso 1 1 calc R . .
C32 C 0.4769(3) 0.1636(3) 0.93311(17) 0.0375(7) Uani 1 1 d . . .
H32 H 0.5173 0.1824 0.9709 0.045 Uiso 1 1 calc R . .
C33 C 0.5289(3) 0.1712(3) 0.86482(17) 0.0374(7) Uani 1 1 d . . .
H33 H 0.6052 0.1952 0.8559 0.045 Uiso 1 1 calc R . .
C34 C 0.4703(3) 0.1439(3) 0.80919(16) 0.0341(6) Uani 1 1 d . . .
H34 H 0.5057 0.1508 0.7622 0.041 Uiso 1 1 calc R . .
C35 C 0.4062(3) 0.0241(3) 0.69010(15) 0.0325(6) Uani 1 1 d . . .
C36 C 0.4952(3) -0.1006(3) 0.70801(17) 0.0395(7) Uani 1 1 d . . .
H36 H 0.4893 -0.1602 0.7525 0.047 Uiso 1 1 calc R . .
C37 C 0.5935(3) -0.1385(4) 0.66071(19) 0.0509(8) Uani 1 1 d . . .
H37 H 0.6548 -0.2237 0.6730 0.061 Uiso 1 1 calc R . .
C38 C 0.6012(3) -0.0508(4) 0.59548(18) 0.0547(9) Uani 1 1 d . . .
H38 H 0.6662 -0.0769 0.5625 0.066 Uiso 1 1 calc R . .
C39 C 0.5158(3) 0.0727(4) 0.57861(18) 0.0561(9) Uani 1 1 d . . .
H39 H 0.5235 0.1327 0.5347 0.067 Uiso 1 1 calc R . .
C40 C 0.4179(3) 0.1107(3) 0.62537(17) 0.0460(8) Uani 1 1 d . . .
H40 H 0.3585 0.1966 0.6131 0.055 Uiso 1 1 calc R . .
C41 C 0.1656(3) 0.2213(3) 0.69911(14) 0.0292(6) Uani 1 1 d . . .
C42 C 0.0957(3) 0.2314(3) 0.63455(15) 0.0342(6) Uani 1 1 d . . .
H42 H 0.1072 0.1568 0.6194 0.041 Uiso 1 1 calc R . .
C43 C 0.0100(3) 0.3481(3) 0.59217(16) 0.0422(7) Uani 1 1 d . . .
H43 H -0.0358 0.3530 0.5482 0.051 Uiso 1 1 calc R . .
C44 C -0.0091(3) 0.4575(3) 0.61381(18) 0.0471(8) Uani 1 1 d . . .
H44 H -0.0678 0.5376 0.5847 0.057 Uiso 1 1 calc R . .
C45 C 0.0575(3) 0.4498(3) 0.67764(19) 0.0466(8) Uani 1 1 d . . .
H45 H 0.0440 0.5247 0.6928 0.056 Uiso 1 1 calc R . .
C46 C 0.1446(3) 0.3327(3) 0.72009(17) 0.0382(7) Uani 1 1 d . . .
H46 H 0.1902 0.3286 0.7639 0.046 Uiso 1 1 calc R . .
C47 C 0.4860(6) -0.4178(5) 0.5395(3) 0.0910(16) Uani 1 1 d . . 1
H47 H 0.4738 -0.3591 0.5681 0.109 Uiso 1 1 calc R . 1
C48 C 0.3879(6) -0.4677(5) 0.5378(3) 0.0969(19) Uani 1 1 d . C 1
H48 H 0.3117 -0.4436 0.5645 0.116 Uiso 1 1 calc R C 1
C49 C 0.4010(6) -0.5549(4) 0.4961(2) 0.103(2) Uani 1 1 d . . 1
H49 H 0.3355 -0.5919 0.4932 0.124 Uiso 1 1 calc R . 1
C3A C 0.1914(18) -0.5260(16) 0.9440(9) 0.046(4) Uiso 0.20 1 d P B 2
H3A1 H 0.1040 -0.5027 0.9173 0.055 Uiso 0.20 1 calc PR B 2
H3A2 H 0.2141 -0.6132 0.9777 0.055 Uiso 0.20 1 calc PR B 2

loop_
_atom_site_aniso_label
_atom_site_aniso_U_11
_atom_site_aniso_U_22
_atom_site_aniso_U_33
_atom_site_aniso_U_23
_atom_site_aniso_U_13
_atom_site_aniso_U_12
Rh1 0.02403(11) 0.02524(11) 0.02601(11) -0.00921(8) 0.00469(7) -0.01156(8)
P1 0.0241(3) 0.0244(3) 0.0241(3) -0.0085(3) 0.0059(2) -0.0113(3)
P2 0.0286(3) 0.0308(3) 0.0266(3) -0.0111(3) 0.0081(3) -0.0164(3)
F1 0.0264(8) 0.0368(9) 0.0474(9) -0.0155(7) 0.0023(7) -0.0136(7)
N1 0.0438(14) 0.0253(11) 0.0350(12) -0.0094(10) 0.0072(10) -0.0107(10)
N2 0.0392(13) 0.0275(12) 0.0286(11) -0.0047(9) 0.0047(10) -0.0127(10)
C1 0.0323(14) 0.0253(13) 0.0293(13) -0.0078(11) -0.0007(11) -0.0104(11)
C2 0.090(3) 0.0265(16) 0.054(2) -0.0110(15) 0.0198(19) -0.0144(17)
C3 0.136(5) 0.026(2) 0.046(3) 0.0015(19) 0.021(3) -0.005(3)
C4 0.087(3) 0.0333(17) 0.0400(18) -0.0033(14) 0.0179(17) -0.0209(17)
C5 0.0326(15) 0.0330(15) 0.0447(16) -0.0193(13) 0.0098(12) -0.0121(12)
C6 0.0379(18) 0.054(2) 0.084(3) -0.036(2) 0.0014(17) -0.0061(16)
C7 0.0490(19) 0.0467(18) 0.0495(18) -0.0256(15) 0.0131(15) -0.0194(15)
C8 0.0358(15) 0.0297(14) 0.0279(13) -0.0087(11) 0.0057(11) -0.0111(12)
C9 0.0429(18) 0.062(2) 0.0402(17) -0.0081(16) 0.0134(14) -0.0155(16)
C10 0.059(2) 0.059(2) 0.0401(17) -0.0195(16) 0.0000(15) -0.0274(17)
C11 0.0287(13) 0.0327(14) 0.0234(12) -0.0054(11) 0.0012(10) -0.0165(11)
C12 0.0317(14) 0.0408(16) 0.0275(13) -0.0064(12) 0.0048(11) -0.0180(12)
C13 0.0330(15) 0.058(2) 0.0297(14) -0.0049(13) 0.0038(12) -0.0240(14)
C14 0.0482(19) 0.060(2) 0.0355(16) 0.0022(15) -0.0003(13) -0.0375(17)
C15 0.058(2) 0.0383(17) 0.0476(18) -0.0048(14) 0.0007(15) -0.0307(16)
C16 0.0367(15) 0.0347(15) 0.0405(16) -0.0098(13) 0.0057(12) -0.0165(13)
C17 0.0279(13) 0.0284(13) 0.0260(12) -0.0079(10) 0.0106(10) -0.0137(11)
C18 0.0328(14) 0.0334(14) 0.0284(13) -0.0101(11) 0.0081(11) -0.0156(12)
C19 0.0404(16) 0.0308(14) 0.0383(15) -0.0172(12) 0.0118(13) -0.0103(12)
C20 0.0387(16) 0.0308(15) 0.0429(16) -0.0094(13) 0.0095(13) -0.0036(13)
C21 0.0355(16) 0.0369(16) 0.0358(15) -0.0042(13) 0.0015(12) -0.0066(13)
C22 0.0338(15) 0.0341(14) 0.0291(13) -0.0101(11) 0.0055(11) -0.0133(12)
C23 0.0257(13) 0.0241(12) 0.0248(12) -0.0088(10) 0.0049(10) -0.0074(10)
C24 0.0311(14) 0.0311(14) 0.0310(14) -0.0117(11) 0.0046(11) -0.0120(11)
C25 0.0396(16) 0.0358(15) 0.0317(14) -0.0133(12) 0.0000(12) -0.0150(13)
C26 0.0494(18) 0.0356(15) 0.0263(13) -0.0143(12) 0.0078(12) -0.0123(13)
C27 0.0357(15) 0.0349(15) 0.0319(14) -0.0113(12) 0.0124(12) -0.0134(12)
C28 0.0289(13) 0.0281(13) 0.0314(13) -0.0103(11) 0.0042(11) -0.0118(11)
C29 0.0274(13) 0.0273(13) 0.0329(14) -0.0102(11) 0.0041(11) -0.0121(11)
C30 0.0357(15) 0.0365(15) 0.0311(14) -0.0102(12) 0.0074(11) -0.0197(12)
C31 0.0386(16) 0.0342(15) 0.0332(14) -0.0119(12) 0.0010(12) -0.0103(13)
C32 0.0356(15) 0.0297(14) 0.0467(17) -0.0150(13) -0.0093(13) -0.0067(12)
C33 0.0269(14) 0.0331(15) 0.0567(19) -0.0161(13) -0.0007(13) -0.0131(12)
C34 0.0305(14) 0.0352(15) 0.0429(16) -0.0152(12) 0.0093(12) -0.0162(12)
C35 0.0293(14) 0.0462(17) 0.0327(14) -0.0184(13) 0.0094(11) -0.0213(13)
C36 0.0329(15) 0.0546(19) 0.0378(16) -0.0195(14) 0.0108(12) -0.0191(14)
C37 0.0334(17) 0.071(2) 0.052(2) -0.0308(18) 0.0113(14) -0.0132(16)
C38 0.0347(17) 0.099(3) 0.0406(18) -0.0342(19) 0.0160(14) -0.0257(19)
C39 0.0437(19) 0.088(3) 0.0375(17) -0.0136(18) 0.0170(14) -0.027(2)
C40 0.0412(17) 0.059(2) 0.0416(17) -0.0131(15) 0.0171(14) -0.0242(16)
C41 0.0336(14) 0.0322(14) 0.0283(13) -0.0083(11) 0.0103(11) -0.0203(12)
C42 0.0422(16) 0.0360(15) 0.0319(14) -0.0114(12) 0.0066(12) -0.0218(13)
C43 0.0543(19) 0.0402(17) 0.0328(15) -0.0031(13) -0.0007(13) -0.0224(15)
C44 0.058(2) 0.0320(16) 0.0498(19) -0.0042(14) -0.0036(15) -0.0191(15)
C45 0.058(2) 0.0315(16) 0.056(2) -0.0145(14) -0.0012(16) -0.0195(15)
C46 0.0433(17) 0.0382(16) 0.0401(16) -0.0136(13) 0.0013(13) -0.0208(14)
C47 0.095(4) 0.086(4) 0.057(3) 0.009(2) 0.006(3) -0.010(3)
C48 0.100(4) 0.084(3) 0.057(3) -0.007(2) 0.013(3) 0.020(3)
C49 0.147(5) 0.061(3) 0.041(2) -0.004(2) -0.008(3) 0.032(3)

loop_
_atom_type_symbol
_atom_type_description
_atom_type_scat_dispersion_real
_atom_type_scat_dispersion_imag
_atom_type_scat_source
C C 0.0033 0.0016 'International Tables Vol C Tables 4.2.6.8 and 6.1.1.4'
H H 0.0000 0.0000 'International Tables Vol C Tables 4.2.6.8 and 6.1.1.4'
F F 0.0171 0.0103 'International Tables Vol C Tables 4.2.6.8 and 6.1.1.4'
N N 0.0061 0.0033 'International Tables Vol C Tables 4.2.6.8 and 6.1.1.4'
P P 0.1023 0.0942 'International Tables Vol C Tables 4.2.6.8 and 6.1.1.4'
Rh Rh -1.1178 0.9187 'International Tables Vol C Tables 4.2.6.8 and 6.1.1.4'

loop_
_geom_angle_atom_site_label_1
_geom_angle_atom_site_label_2
_geom_angle_atom_site_label_3
_geom_angle
_geom_angle_site_symmetry_1
C1 Rh1 F1 83.91(8) .
C1 Rh1 P1 90.68(7) .
F1 Rh1 P1 173.99(5) .
C1 Rh1 P2 166.43(8) .
F1 Rh1 P2 83.27(5) .
P1 Rh1 P2 101.90(2) .
C17 P1 C11 98.48(11) .
C17 P1 C23 103.14(11) .
C11 P1 C23 99.97(11) .
C17 P1 Rh1 119.65(9) .
C11 P1 Rh1 118.61(8) .
C23 P1 Rh1 113.86(8) .
C29 P2 C41 102.01(12) .
C29 P2 C35 102.77(12) .
C41 P2 C35 101.01(12) .
C29 P2 Rh1 109.46(9) .
C41 P2 Rh1 127.94(8) .
C35 P2 Rh1 110.75(9) .
C1 N1 C2 123.6(2) .
C1 N1 C5 119.7(2) .
C2 N1 C5 116.0(2) .
C1 N2 C4 124.9(2) .
C1 N2 C8 118.7(2) .
C4 N2 C8 115.7(2) .
N2 C1 N1 117.0(2) .
N2 C1 Rh1 122.78(19) .
N1 C1 Rh1 119.98(19) .
N1 C2 C3 110.0(3) .
N1 C2 C3A 112.5(7) .
C3 C2 C3A 49.1(7) .
N1 C2 H2A 109.7 .
C3 C2 H2A 109.7 .
C3A C2 H2A 137.4 .
N1 C2 H2B 109.7 .
C3 C2 H2B 109.7 .
C3A C2 H2B 62.8 .
H2A C2 H2B 108.2 .
C2 C3 C4 110.1(4) .
C2 C3 H3A 109.6 .
C4 C3 H3A 109.6 .
C2 C3 H3B 109.6 .
C4 C3 H3B 109.6 .
H3A C3 H3B 108.2 .
N2 C4 C3A 110.0(7) .
N2 C4 C3 110.9(3) .
C3A C4 C3 49.2(7) .
N2 C4 H4A 109.5 .
C3A C4 H4A 63.7 .
C3 C4 H4A 109.5 .
N2 C4 H4B 109.5 .
C3A C4 H4B 140.1 .
C3 C4 H4B 109.5 .
H4A C4 H4B 108.0 .
N1 C5 C6 110.5(3) .
N1 C5 C7 111.8(2) .
C6 C5 C7 112.3(2) .
N1 C5 H5 107.3 .
C6 C5 H5 107.3 .
C7 C5 H5 107.3 .
C5 C6 H6A 109.5 .
C5 C6 H6B 109.5 .
H6A C6 H6B 109.5 .
C5 C6 H6C 109.5 .
H6A C6 H6C 109.5 .
H6B C6 H6C 109.5 .
C5 C7 H7A 109.5 .
C5 C7 H7B 109.5 .
H7A C7 H7B 109.5 .
C5 C7 H7C 109.5 .
H7A C7 H7C 109.5 .
H7B C7 H7C 109.5 .
N2 C8 C10 110.8(2) .
N2 C8 C9 111.6(2) .
C10 C8 C9 112.3(3) .
N2 C8 H8 107.3 .
C10 C8 H8 107.3 .
C9 C8 H8 107.3 .
C8 C9 H9A 109.5 .
C8 C9 H9B 109.5 .
H9A C9 H9B 109.5 .
C8 C9 H9C 109.5 .
H9A C9 H9C 109.5 .
H9B C9 H9C 109.5 .
C8 C10 H10A 109.5 .
C8 C10 H10B 109.5 .
H10A C10 H10B 109.5 .
C8 C10 H10C 109.5 .
H10A C10 H10C 109.5 .
H10B C10 H10C 109.5 .
C12 C11 C16 117.7(2) .
C12 C11 P1 122.5(2) .
C16 C11 P1 119.8(2) .
C11 C12 C13 121.5(3) .
C11 C12 H12 119.3 .
C13 C12 H12 119.3 .
C14 C13 C12 119.5(3) .
C14 C13 H13 120.2 .
C12 C13 H13 120.2 .
C13 C14 C15 120.1(3) .
C13 C14 H14 120.0 .
C15 C14 H14 120.0 .
C14 C15 C16 120.3(3) .
C14 C15 H15 119.8 .
C16 C15 H15 119.8 .
C15 C16 C11 120.9(3) .
C15 C16 H16 119.5 .
C11 C16 H16 119.5 .
C18 C17 C22 118.4(2) .
C18 C17 P1 118.5(2) .
C22 C17 P1 122.9(2) .
C19 C18 C17 120.9(3) .
C19 C18 H18 119.6 .
C17 C18 H18 119.6 .
C20 C19 C18 120.2(3) .
C20 C19 H19 119.9 .
C18 C19 H19 119.9 .
C19 C20 C21 119.9(3) .
C19 C20 H20 120.0 .
C21 C20 H20 120.0 .
C20 C21 C22 120.1(3) .
C20 C21 H21 120.0 .
C22 C21 H21 120.0 .
C21 C22 C17 120.6(3) .
C21 C22 H22 119.7 .
C17 C22 H22 119.7 .
C28 C23 C24 118.2(2) .
C28 C23 P1 118.09(19) .
C24 C23 P1 123.64(19) .
C25 C24 C23 120.5(2) .
C25 C24 H24 119.8 .
C23 C24 H24 119.8 .
C26 C25 C24 120.7(3) .
C26 C25 H25 119.7 .
C24 C25 H25 119.7 .
C25 C26 C27 119.4(3) .
C25 C26 H26 120.3 .
C27 C26 H26 120.3 .
C26 C27 C28 120.3(3) .
C26 C27 H27 119.9 .
C28 C27 H27 119.9 .
C27 C28 C23 121.0(2) .
C27 C28 H28 119.5 .
C23 C28 H28 119.5 .
C30 C29 C34 118.5(2) .
C30 C29 P2 117.22(19) .
C34 C29 P2 124.3(2) .
C31 C30 C29 121.0(3) .
C31 C30 H30 119.5 .
C29 C30 H30 119.5 .
C32 C31 C30 120.0(3) .
C32 C31 H31 120.0 .
C30 C31 H31 120.0 .
C31 C32 C33 119.8(3) .
C31 C32 H32 120.1 .
C33 C32 H32 120.1 .
C32 C33 C34 120.4(3) .
C32 C33 H33 119.8 .
C34 C33 H33 119.8 .
C33 C34 C29 120.3(3) .
C33 C34 H34 119.9 .
C29 C34 H34 119.9 .
C36 C35 C40 119.1(3) .
C36 C35 P2 117.0(2) .
C40 C35 P2 123.9(2) .
C35 C36 C37 120.1(3) .
C35 C36 H36 119.9 .
C37 C36 H36 119.9 .
C38 C37 C36 119.6(3) .
C38 C37 H37 120.2 .
C36 C37 H37 120.2 .
C39 C38 C37 120.4(3) .
C39 C38 H38 119.8 .
C37 C38 H38 119.8 .
C38 C39 C40 120.2(3) .
C38 C39 H39 119.9 .
C40 C39 H39 119.9 .
C39 C40 C35 120.6(3) .
C39 C40 H40 119.7 .
C35 C40 H40 119.7 .
C46 C41 C42 117.7(3) .
C46 C41 P2 122.4(2) .
C42 C41 P2 119.9(2) .
C43 C42 C41 121.3(3) .
C43 C42 H42 119.3 .
C41 C42 H42 119.3 .
C42 C43 C44 120.1(3) .
C42 C43 H43 120.0 .
C44 C43 H43 120.0 .
C45 C44 C43 119.7(3) .
C45 C44 H44 120.2 .
C43 C44 H44 120.2 .
C44 C45 C46 120.3(3) .
C44 C45 H45 119.8 .
C46 C45 H45 119.8 .
C45 C46 C41 120.9(3) .
C45 C46 H46 119.6 .
C41 C46 H46 119.6 .
C49 C47 C48 125.6(6) 2_646
C49 C47 H47 117.2 2_646
C48 C47 H47 117.2 .
C47 C48 C49 119.5(5) .
C47 C48 H48 120.3 .
C49 C48 H48 120.3 .
C47 C49 C48 115.0(7) 2_646
C47 C49 H49 122.5 2_646
C48 C49 H49 122.5 .
C4 C3A C2 109.2(11) .
C4 C3A H3A1 109.8 .
C2 C3A H3A1 109.8 .
C4 C3A H3A2 109.8 .
C2 C3A H3A2 109.8 .
H3A1 C3A H3A2 108.3 .

loop_
_geom_bond_atom_site_label_1
_geom_bond_atom_site_label_2
_geom_bond_distance
_geom_bond_site_symmetry_2
Rh1 C1 2.051(3) .
Rh1 F1 2.0880(15) .
Rh1 P1 2.1850(7) .
Rh1 P2 2.3162(7) .
P1 C17 1.839(3) .
P1 C11 1.850(2) .
P1 C23 1.856(2) .
P2 C29 1.826(3) .
P2 C41 1.840(3) .
P2 C35 1.844(3) .
N1 C1 1.351(3) .
N1 C2 1.468(4) .
N1 C5 1.476(4) .
N2 C1 1.343(3) .
N2 C4 1.466(4) .
N2 C8 1.478(3) .
C2 C3 1.476(6) .
C2 C3A 1.517(17) .
C2 H2A 0.9900 .
C2 H2B 0.9900 .
C3 C4 1.507(6) .
C3 H3A 0.9900 .
C3 H3B 0.9900 .
C4 C3A 1.482(17) .
C4 H4A 0.9900 .
C4 H4B 0.9900 .
C5 C6 1.519(4) .
C5 C7 1.519(4) .
C5 H5 1.0000 .
C6 H6A 0.9800 .
C6 H6B 0.9800 .
C6 H6C 0.9800 .
C7 H7A 0.9800 .
C7 H7B 0.9800 .
C7 H7C 0.9800 .
C8 C10 1.512(4) .
C8 C9 1.520(4) .
C8 H8 1.0000 .
C9 H9A 0.9800 .
C9 H9B 0.9800 .
C9 H9C 0.9800 .
C10 H10A 0.9800 .
C10 H10B 0.9800 .
C10 H10C 0.9800 .
C11 C12 1.392(4) .
C11 C16 1.399(4) .
C12 C13 1.393(4) .
C12 H12 0.9500 .
C13 C14 1.378(5) .
C13 H13 0.9500 .
C14 C15 1.381(5) .
C14 H14 0.9500 .
C15 C16 1.382(4) .
C15 H15 0.9500 .
C16 H16 0.9500 .
C17 C18 1.392(4) .
C17 C22 1.401(4) .
C18 C19 1.387(4) .
C18 H18 0.9500 .
C19 C20 1.380(4) .
C19 H19 0.9500 .
C20 C21 1.387(4) .
C20 H20 0.9500 .
C21 C22 1.387(4) .
C21 H21 0.9500 .
C22 H22 0.9500 .
C23 C28 1.393(4) .
C23 C24 1.400(4) .
C24 C25 1.391(4) .
C24 H24 0.9500 .
C25 C26 1.381(4) .
C25 H25 0.9500 .
C26 C27 1.387(4) .
C26 H26 0.9500 .
C27 C28 1.387(4) .
C27 H27 0.9500 .
C28 H28 0.9500 .
C29 C30 1.395(4) .
C29 C34 1.396(4) .
C30 C31 1.385(4) .
C30 H30 0.9500 .
C31 C32 1.381(4) .
C31 H31 0.9500 .
C32 C33 1.383(4) .
C32 H32 0.9500 .
C33 C34 1.390(4) .
C33 H33 0.9500 .
C34 H34 0.9500 .
C35 C36 1.388(4) .
C35 C40 1.392(4) .
C36 C37 1.397(4) .
C36 H36 0.9500 .
C37 C38 1.391(5) .
C37 H37 0.9500 .
C38 C39 1.365(5) .
C38 H38 0.9500 .
C39 C40 1.388(4) .
C39 H39 0.9500 .
C40 H40 0.9500 .
C41 C46 1.396(4) .
C41 C42 1.397(4) .
C42 C43 1.384(4) .
C42 H42 0.9500 .
C43 C44 1.384(4) .
C43 H43 0.9500 .
C44 C45 1.377(5) .
C44 H44 0.9500 .
C45 C46 1.393(4) .
C45 H45 0.9500 .
C46 H46 0.9500 .
C47 C49 1.357(7) 2_646
C47 C48 1.369(8) .
C47 H47 0.9500 .
C48 C49 1.407(7) .
C48 H48 0.9500 .
C49 C47 1.356(7) 2_646
C49 H49 0.9500 .
C3A H3A1 0.9900 .
C3A H3A2 0.9900 .

loop_
_geom_torsion_atom_site_label_1
_geom_torsion_atom_site_label_2
_geom_torsion_atom_site_label_3
_geom_torsion_atom_site_label_4
_geom_torsion
_geom_torsion_site_symmetry_1
_geom_torsion_site_symmetry_4
C1 Rh1 P1 C17 142.09(12) . .
F1 Rh1 P1 C17 167.9(5) . .
P2 Rh1 P1 C17 -43.04(9) . .
C1 Rh1 P1 C11 21.83(12) . .
F1 Rh1 P1 C11 47.6(5) . .
P2 Rh1 P1 C11 -163.30(10) . .
C1 Rh1 P1 C23 -95.37(11) . .
F1 Rh1 P1 C23 -69.6(5) . .
P2 Rh1 P1 C23 79.50(9) . .
C1 Rh1 P2 C29 -57.5(3) . .
F1 Rh1 P2 C29 -38.22(10) . .
P1 Rh1 P2 C29 144.89(9) . .
C1 Rh1 P2 C41 178.8(3) . .
F1 Rh1 P2 C41 -161.95(12) . .
P1 Rh1 P2 C41 21.16(11) . .
C1 Rh1 P2 C35 55.1(3) . .
F1 Rh1 P2 C35 74.39(10) . .
P1 Rh1 P2 C35 -102.50(10) . .
C4 N2 C1 N1 5.6(4) . .
C8 N2 C1 N1 175.9(2) . .
C4 N2 C1 Rh1 -168.6(3) . .
C8 N2 C1 Rh1 1.6(3) . .
C2 N1 C1 N2 0.9(4) . .
C5 N1 C1 N2 -169.1(2) . .
C2 N1 C1 Rh1 175.3(3) . .
C5 N1 C1 Rh1 5.3(3) . .
F1 Rh1 C1 N2 90.4(2) . .
P1 Rh1 C1 N2 -92.2(2) . .
P2 Rh1 C1 N2 109.7(3) . .
F1 Rh1 C1 N1 -83.7(2) . .
P1 Rh1 C1 N1 93.7(2) . .
P2 Rh1 C1 N1 -64.4(4) . .
C1 N1 C2 C3 -31.5(5) . .
C5 N1 C2 C3 138.9(4) . .
C1 N1 C2 C3A 21.3(9) . .
C5 N1 C2 C3A -168.3(8) . .
N1 C2 C3 C4 53.6(6) . .
C3A C2 C3 C4 -49.2(9) . .
C1 N2 C4 C3A -33.9(8) . .
C8 N2 C4 C3A 155.6(8) . .
C1 N2 C4 C3 18.8(5) . .
C8 N2 C4 C3 -151.7(4) . .
C2 C3 C4 N2 -48.1(6) . .
C2 C3 C4 C3A 50.7(9) . .
C1 N1 C5 C6 102.1(3) . .
C2 N1 C5 C6 -68.7(3) . .
C1 N1 C5 C7 -132.0(3) . .
C2 N1 C5 C7 57.2(4) . .
C1 N2 C8 C10 -93.7(3) . .
C4 N2 C8 C10 77.5(3) . .
C1 N2 C8 C9 140.4(3) . .
C4 N2 C8 C9 -48.5(4) . .
C17 P1 C11 C12 -21.7(2) . .
C23 P1 C11 C12 -126.7(2) . .
Rh1 P1 C11 C12 109.0(2) . .
C17 P1 C11 C16 159.2(2) . .
C23 P1 C11 C16 54.1(2) . .
Rh1 P1 C11 C16 -70.2(2) . .
C16 C11 C12 C13 -1.6(4) . .
P1 C11 C12 C13 179.2(2) . .
C11 C12 C13 C14 0.7(4) . .
C12 C13 C14 C15 0.6(4) . .
C13 C14 C15 C16 -0.9(5) . .
C14 C15 C16 C11 -0.1(5) . .
C12 C11 C16 C15 1.3(4) . .
P1 C11 C16 C15 -179.5(2) . .
C11 P1 C17 C18 105.5(2) . .
C23 P1 C17 C18 -152.10(19) . .
Rh1 P1 C17 C18 -24.4(2) . .
C11 P1 C17 C22 -69.7(2) . .
C23 P1 C17 C22 32.6(2) . .
Rh1 P1 C17 C22 160.30(18) . .
C22 C17 C18 C19 -1.1(4) . .
P1 C17 C18 C19 -176.6(2) . .
C17 C18 C19 C20 0.4(4) . .
C18 C19 C20 C21 0.5(4) . .
C19 C20 C21 C22 -0.6(4) . .
C20 C21 C22 C17 -0.2(4) . .
C18 C17 C22 C21 1.0(4) . .
P1 C17 C22 C21 176.3(2) . .
C17 P1 C23 C28 104.4(2) . .
C11 P1 C23 C28 -154.3(2) . .
Rh1 P1 C23 C28 -26.8(2) . .
C17 P1 C23 C24 -77.8(2) . .
C11 P1 C23 C24 23.5(2) . .
Rh1 P1 C23 C24 151.04(19) . .
C28 C23 C24 C25 -1.0(4) . .
P1 C23 C24 C25 -178.8(2) . .
C23 C24 C25 C26 0.3(4) . .
C24 C25 C26 C27 0.1(4) . .
C25 C26 C27 C28 0.2(4) . .
C26 C27 C28 C23 -1.0(4) . .
C24 C23 C28 C27 1.4(4) . .
P1 C23 C28 C27 179.3(2) . .
C41 P2 C29 C30 97.5(2) . .
C35 P2 C29 C30 -158.2(2) . .
Rh1 P2 C29 C30 -40.4(2) . .
C41 P2 C29 C34 -83.6(2) . .
C35 P2 C29 C34 20.8(3) . .
Rh1 P2 C29 C34 138.5(2) . .
C34 C29 C30 C31 0.5(4) . .
P2 C29 C30 C31 179.5(2) . .
C29 C30 C31 C32 -1.4(4) . .
C30 C31 C32 C33 1.2(4) . .
C31 C32 C33 C34 0.1(4) . .
C32 C33 C34 C29 -1.0(4) . .
C30 C29 C34 C33 0.7(4) . .
P2 C29 C34 C33 -178.2(2) . .
C29 P2 C35 C36 86.8(2) . .
C41 P2 C35 C36 -168.1(2) . .
Rh1 P2 C35 C36 -30.0(2) . .
C29 P2 C35 C40 -93.9(3) . .
C41 P2 C35 C40 11.3(3) . .
Rh1 P2 C35 C40 149.3(2) . .
C40 C35 C36 C37 -1.2(4) . .
P2 C35 C36 C37 178.2(2) . .
C35 C36 C37 C38 -0.3(5) . .
C36 C37 C38 C39 1.9(5) . .
C37 C38 C39 C40 -2.0(5) . .
C38 C39 C40 C35 0.5(5) . .
C36 C35 C40 C39 1.1(5) . .
P2 C35 C40 C39 -178.2(3) . .
C29 P2 C41 C46 -9.9(2) . .
C35 P2 C41 C46 -115.7(2) . .
Rh1 P2 C41 C46 116.8(2) . .
C29 P2 C41 C42 171.9(2) . .
C35 P2 C41 C42 66.1(2) . .
Rh1 P2 C41 C42 -61.4(2) . .
C46 C41 C42 C43 0.9(4) . .
P2 C41 C42 C43 179.2(2) . .
C41 C42 C43 C44 -0.7(5) . .
C42 C43 C44 C45 0.0(5) . .
C43 C44 C45 C46 0.5(5) . .
C44 C45 C46 C41 -0.3(5) . .
C42 C41 C46 C45 -0.4(4) . .
P2 C41 C46 C45 -178.7(2) . .
C49 C47 C48 C49 -0.1(8) 2_646 .
C47 C48 C49 C47 0.1(7) . 2_646
N2 C4 C3A C2 52.3(12) . .
C3 C4 C3A C2 -48.5(8) . .
N1 C2 C3A C4 -47.6(12) . .
C3 C2 C3A C4 50.0(8) . .
